data_4322920
loop_
_publ_author_name
'Cristina Tejel'
'B. Eva Villarroya'
'Miguel A. Ciriano'
'Andrew J. Edwards'
'Fernando J. Lahoz'
'Luis A. Oro'
'Maurizio Lanfranchi'
'Antonio Tiripicchio'
'Marisa Tiripicchio-Camellini'

_publ_contact_author
;
   Dr. Fernando J. Lahoz
   Departamento de Quimica Inorganica - I. C. M. A.
   Facultad de Ciencias
   Universidad de Zaragoza - C.S.I.C.
   50009 Zaragoza, Spain
;
_publ_contact_author_email LAHOZ@POSTA.UNIZAR.ES
_publ_section_title
;
 Hydrogen Bonding and Isomerism Arising from the Coordination Modes of
 Bridging Benzimidazole-2-thiolate Ligands in Tetranuclear Rhodium
 Complexes
;
_journal_name_full 'Inorganic Chemistry'
_journal_page_first 3954
_journal_page_last 3963
_journal_paper_doi 10.1021/ic971376p
_journal_volume 37
_journal_year 1998
_chemical_formula_moiety 'C46 H58 Cl2 N4 Rh4 S2'
_chemical_formula_structural (\m3-HN2SC7H4)2[{Rh(C8H12)}{RhCl(C8H12)}]2
_chemical_formula_sum 'C46 H58 Cl2 N4 Rh4 S2'
_chemical_formula_weight 1213.64
_chemical_name_systematic
;
bis((mu|3$-benziimidazole-2-thiolato-S,S,N)-((eta$4!-1,5-cyclo-octadiene)-
rhodium(i))-(chloride-(eta$4!-1,5-cyclo-octadiene)-rhodium(i)))
;
_space_group_IT_number 15
_symmetry_cell_setting monoclinic
_symmetry_Int_Tables_number 15
_symmetry_space_group_name_Hall '-C 2yc'
_symmetry_space_group_name_H-M 'C 1 2/c 1'
_atom_sites_solution_hydrogens mixed
_atom_sites_solution_primary direct
_atom_sites_solution_secondary difmap
_audit_creation_method PARSTCIF
_audit_update_record '23-03-98 Updated by F.J. Lahoz'
_cell_angle_alpha 90.00(0)
_cell_angle_beta 105.31(2)
_cell_angle_gamma 90.00(0)
_cell_formula_units_Z 4.00
_cell_length_a 26.021(7)
_cell_length_b 13.741(4)
_cell_length_c 13.123(4)
_cell_measurement_radiation MoK\a
_cell_measurement_reflns_used 30
_cell_measurement_temperature 295(2)
_cell_measurement_theta_max 17.80
_cell_measurement_theta_min 13.20
_cell_measurement_wavelength 0.71073
_cell_volume 4526(2)
_computing_cell_refinement 'local programs'
_computing_data_collection 'local programs'
_computing_data_reduction 'local programs'
_computing_molecular_graphics 'SHELXTL v5 (Siemens, 1994)'
_computing_publication_material
;
 PARST (Nardelli, 1983); PARSTCIF (Nardelli, 1991)
;
_computing_structure_refinement 'SHELX-76 (Sheldrick, 1976)'
_computing_structure_solution 'SHELXS-86 (Sheldrick, 1986)'
_diffrn_ambient_temperature 295(2)
_diffrn_measurement_device 'Siemens AED four-circle diffractometer'
_diffrn_measurement_method '\q/2\q scans'
_diffrn_radiation_monochromator graphite
_diffrn_radiation_source 'fine-focus sealed tube'
_diffrn_radiation_type MoK\a
_diffrn_radiation_wavelength 0.71073
_diffrn_reflns_av_R_equivalents 0.0169
_diffrn_reflns_limit_h_max 32
_diffrn_reflns_limit_h_min -32
_diffrn_reflns_limit_k_max 17
_diffrn_reflns_limit_k_min 0
_diffrn_reflns_limit_l_max 16
_diffrn_reflns_limit_l_min 0
_diffrn_reflns_number 5366
_diffrn_reflns_theta_max 27
_diffrn_reflns_theta_min 3
_diffrn_standards_decay_% 0
_diffrn_standards_interval_count 100
_diffrn_standards_number 1
_exptl_absorpt_coefficient_mu 1.6814
_exptl_absorpt_correction_type none
_exptl_crystal_colour red
_exptl_crystal_density_diffrn 1.7812
_exptl_crystal_density_meas ?
_exptl_crystal_description prismatic
_exptl_crystal_F_000 2432.0
_exptl_crystal_size_max 0.26
_exptl_crystal_size_mid 0.17
_exptl_crystal_size_min 0.15
_refine_diff_density_max 0.53
_refine_diff_density_min -0.48
_refine_ls_extinction_method none
_refine_ls_goodness_of_fit_obs 1.011
_refine_ls_hydrogen_treatment 'refall + refU'
_refine_ls_matrix_type full
_refine_ls_number_parameters 366
_refine_ls_number_reflns 2764
_refine_ls_number_restraints 0
_refine_ls_R_factor_obs 0.0264
_refine_ls_shift/esd_max 0.85
_refine_ls_structure_factor_coef F
_refine_ls_weighting_details w=1/[\s^2^(Fo)+0.0003(Fo^2^)]
_refine_ls_weighting_scheme calc
_refine_ls_wR_factor_obs 0.0321
_reflns_number_observed 2764
_reflns_number_total 4951
_reflns_observed_criterion >2sigma(I)
_cod_data_source_file ic971376p_2.cif
_cod_data_source_block comp2
_cod_depositor_comments
;
The following automatic conversions were performed:

'_exptl_crystal_density_meas' value 'not measured' was changed to '?'
- the value is perceived as not measured.

Automatic conversion script
Id: cif_fix_values 3008 2015-01-20 13:52:24Z robertas 

The following automatic conversions were performed:

'_refine_ls_weighting_scheme' value 'w=1/[\s^2^(Fo)+0.0003(Fo^2^)]'
was changed to 'calc'. New tag '_refine_ls_weighting_details' was
created. The value of the new tag was set to
'w=1/[\s^2^(Fo)+0.0003(Fo^2^)]'.

Automatic conversion script
Id: cif_fix_values 3143 2015-03-26 13:38:13Z robertas 

The following automatic conversions were performed:

'_atom_sites_solution_hydrogens' value 'difmap + geom' was changed to
'mixed'.

Automatic conversion script
Id: cif_fix_values 6452 2018-10-05 10:23:21Z andrius 
;
_cod_original_cell_volume 4526.(2)
_cod_original_sg_symbol_H-M ' C 1 2/c 1'
_cod_database_code 4322920

loop_
_symmetry_equiv_pos_as_xyz
'x, y, z'
-x,y,1/2-z
-x,-y,-z
x,-y,1/2+z
1/2+x,1/2+y,z
1/2-x,1/2+y,1/2-z
1/2-x,1/2-y,-z
1/2+x,1/2-y,1/2+z

loop_
_atom_site_aniso_label
_atom_site_aniso_U_11
_atom_site_aniso_U_22
_atom_site_aniso_U_33
_atom_site_aniso_U_23
_atom_site_aniso_U_13
_atom_site_aniso_U_12
Rh1 0.0176(2) 0.0343(3) 0.0356(3) 0.0006(2) 0.0069(2) -0.0036(2)
Rh2 0.0184(2) 0.0234(2) 0.0247(2) 0.0028(2) 0.0077(2) 0.0047(2)
Cl1 0.0367(9) 0.0932(15) 0.0359(9) -0.0049(9) 0.0061(7) 0.0032(9)
S1 0.0203(6) 0.0265(7) 0.0279(7) 0.0013(6) 0.0087(5) -0.0039(5)
N1 0.0204(22) 0.0268(23) 0.0341(27) 0.0006(21) 0.0061(20) -0.0028(19)
N2 0.0193(24) 0.0373(26) 0.0227(24) 0.0023(20) 0.0043(19) 0.0020(20)
C1 0.0179(23) 0.0315(29) 0.0196(25) 0.0039(23) 0.0071(19) -0.0013(22)
C2 0.0361(29) 0.0333(29) 0.0199(27) 0.0027(24) 0.0103(23) 0.0068(25)
C3 0.0385(31) 0.0247(27) 0.0271(31) 0.0022(24) 0.0139(25) -0.0005(24)
C4 0.0569(51) 0.0304(32) 0.0486(43) 0.0027(30) 0.0217(39) -0.0089(33)
C5 0.0910(65) 0.0290(41) 0.0488(43) 0.0077(34) 0.0265(42) -0.0014(42)
C6 0.0905(65) 0.0285(39) 0.0401(39) 0.0089(32) 0.0168(40) 0.0191(40)
C7 0.0486(45) 0.0445(36) 0.0233(30) 0.0054(28) 0.0036(30) 0.0166(32)
C8 0.0198(29) 0.0614(45) 0.0610(51) 0.0059(41) 0.0106(32) -0.0035(30)
C9 0.0465(47) 0.0769(71) 0.0827(62) 0.0044(52) 0.0127(42) -0.0316(44)
C10 0.0448(39) 0.0862(71) 0.0730(55) 0.0229(54) 0.0245(39) -0.0197(45)
C11 0.0341(38) 0.0659(49) 0.0455(42) 0.0032(37) 0.0163(33) -0.0089(37)
C12 0.0432(45) 0.0709(49) 0.0558(44) -0.0238(38) 0.0278(37) -0.0136(39)
C13 0.0983(77) 0.0743(70) 0.1442(97) -0.0301(68) 0.0863(77) 0.0020(61)
C14 0.051(5) 0.055(6) 0.184(11) -0.005(7) 0.043(7) 0.013(5)
C15 0.0239(32) 0.0722(54) 0.0841(71) 0.0262(52) 0.0095(38) 0.0113(33)
C16 0.0249(29) 0.0402(35) 0.0394(36) 0.0101(32) 0.0132(27) 0.0084(27)
C17 0.0391(34) 0.0390(34) 0.0432(44) 0.0021(32) 0.0181(32) 0.0212(28)
C18 0.0651(54) 0.0294(36) 0.0914(60) -0.0010(39) 0.0282(47) 0.0075(38)
C19 0.0629(56) 0.0401(42) 0.0900(67) 0.0171(44) 0.0261(52) -0.0019(40)
C20 0.0377(39) 0.0477(38) 0.0435(38) 0.0238(31) 0.0157(31) 0.0044(31)
C21 0.0312(32) 0.0604(43) 0.0320(36) 0.0106(33) 0.0120(28) 0.0156(31)
C22 0.0411(41) 0.0803(64) 0.0354(42) 0.0053(44) 0.0003(33) 0.0144(42)
C23 0.0284(35) 0.0762(55) 0.0552(43) 0.0068(40) 0.0018(31) 0.0083(36)

loop_
_atom_site_label
_atom_site_fract_x
_atom_site_fract_y
_atom_site_fract_z
_atom_site_U_iso_or_equiv
_atom_site_thermal_displace_type
_atom_site_type_symbol
_atom_site_calc_flag
_atom_site_calc_attached_atom
_atom_site_aniso_ratio
Rh1 0.34590(2) 0.14280(3) 0.26366(4) 0.0292(2) aniso Rh . . 2.23
Rh2 0.44740(1) 0.35167(3) 0.17395(3) 0.0218(1) aniso Rh . . 1.85
Cl1 0.35830(7) 0.1300(2) 0.0899(1) 0.0559(6) aniso Cl . . 2.82
S1 0.47139(5) 0.2859(1) 0.3501(1) 0.0245(4) aniso S . . 1.73
N1 0.4266(2) 0.1059(3) 0.3244(4) 0.0273(15) aniso N . . 1.81
N2 0.5148(2) 0.1018(4) 0.3756(3) 0.0266(15) aniso N . . 2.01
C1 0.4708(2) 0.1584(4) 0.3463(4) 0.0226(16) aniso C . . 2.23
C2 0.4981(2) 0.0054(4) 0.3709(4) 0.0292(18) aniso C . . 2.29
C3 0.4424(2) 0.0089(4) 0.3390(4) 0.0291(21) aniso C . . 1.85
C4 0.4123(3) -0.0767(4) 0.3274(6) 0.0438(30) aniso C . . 2.45
C5 0.4398(4) -0.1620(5) 0.3465(6) 0.0547(31) aniso C . . 3.61
C6 0.4947(4) -0.1657(5) 0.3765(6) 0.0531(33) aniso C . . 4.55
C7 0.5254(3) -0.0831(5) 0.3900(5) 0.0399(24) aniso C . . 3.17
C8 0.2645(2) 0.1046(6) 0.2090(7) 0.0474(27) aniso C . . 3.67
C9 0.2469(3) 0.0468(7) 0.2912(7) 0.0695(38) aniso C . . 4.02
C10 0.2770(3) 0.0675(8) 0.4015(7) 0.0663(35) aniso C . . 4.73
C11 0.3315(3) 0.1105(6) 0.4119(6) 0.0474(27) aniso C . . 2.57
C12 0.3411(3) 0.2100(6) 0.4047(6) 0.0539(28) aniso C . . 3.31
C13 0.2984(4) 0.2881(8) 0.3843(9) 0.0953(51) aniso C . . 5.74
C14 0.2533(4) 0.2683(7) 0.2896(10) 0.0946(50) aniso C . . 5.44
C15 0.2679(3) 0.2041(6) 0.2079(8) 0.0610(31) aniso C . . 4.96
C16 0.3666(2) 0.3927(5) 0.1671(5) 0.0340(22) aniso C . . 2.50
C17 0.4008(2) 0.4582(4) 0.2297(6) 0.0391(23) aniso C . . 4.05
C18 0.4148(3) 0.5593(5) 0.1981(7) 0.0606(33) aniso C . . 3.36
C19 0.4276(4) 0.5607(6) 0.0926(8) 0.0632(35) aniso C . . 2.90
C20 0.4516(3) 0.4650(5) 0.0663(5) 0.0420(25) aniso C . . 3.43
C21 0.4220(2) 0.3898(6) 0.0110(5) 0.0405(24) aniso C . . 2.83
C22 0.3625(3) 0.3867(7) -0.0271(6) 0.0541(31) aniso C . . 3.09
C23 0.3341(3) 0.4133(6) 0.0562(6) 0.0550(28) aniso C . . 3.05
Rh2' 0.55260(1) 0.35167(3) 0.32605(3) 0.0218(1) iso Rh . . 1.85
H2 0.5501(28) 0.1174(45) 0.3865(54) 0.077(19) iso H . N2 1.00
H4 0.3743(29) -0.0711(47) 0.2985(50) 0.087(20) iso H . C4 1.00
H5 0.4211(25) -0.2259(48) 0.3339(51) 0.072(18) iso H . C5 1.00
H6 0.5152(25) -0.2276(46) 0.3896(50) 0.045(20) iso H . C6 1.00
H7 0.5628(28) -0.0822(47) 0.4074(52) 0.073(19) iso H . C7 1.00
H8 0.2657(26) 0.0690(47) 0.1482(53) 0.078(29) iso H . C8 1.00
H91 0.2098(3) 0.0596(7) 0.2836(7) 0.104(32) iso H . C9 1.00
H92 0.2517(3) -0.0208(7) 0.2774(7) 0.058(21) iso H . C9 1.00
H101 0.2785(26) 0.0050(52) 0.4349(54) 0.120(20) iso H . C10 1.00
H102 0.2547(29) 0.0907(50) 0.4382(51) 0.040(20) iso H . C10 1.00
H11 0.3582(29) 0.0631(47) 0.4441(54) 0.068(20) iso H . C11 1.00
H12 0.3783(27) 0.2289(47) 0.4426(51) 0.067(20) iso H . C12 1.00
H131 0.3186(28) 0.3503(47) 0.3656(54) 0.108(18) iso H . C13 1.00
H132 0.2811(27) 0.3223(46) 0.4344(51) 0.167(30) iso H . C13 1.00
H141 0.2254(4) 0.2366(7) 0.3125(10) 0.094(30) iso H . C14 1.00
H142 0.2404(4) 0.3291(7) 0.2566(10) 0.071(20) iso H . C14 1.00
H15 0.2687(25) 0.2221(48) 0.1419(53) 0.039(20) iso H . C15 1.00
H16 0.3619(26) 0.3479(46) 0.2029(58) 0.014(19) iso H . C16 1.00
H17 0.4084(25) 0.4430(45) 0.3016(51) 0.101(18) iso H . C17 1.00
H181 0.4536(26) 0.5829(45) 0.2446(49) 0.088(18) iso H . C18 1.00
H182 0.3869(27) 0.6032(49) 0.2025(51) 0.078(19) iso H . C18 1.00
H191 0.4526(28) 0.6148(49) 0.0836(54) 0.072(22) iso H . C19 1.00
H192 0.3976(28) 0.5670(50) 0.0450(55) 0.040(18) iso H . C19 1.00
H20 0.4900(25) 0.4695(42) 0.0733(48) 0.020(19) iso H . C20 1.00
H21 0.4425(28) 0.3473(42) -0.0281(54) 0.059(23) iso H . C21 1.00
H221 0.3517(27) 0.3211(47) -0.0545(56) 0.051(19) iso H . C22 1.00
H222 0.3479(26) 0.4256(47) -0.0842(56) 0.076(19) iso H . C22 1.00
H231 0.3030(28) 0.3885(48) 0.0421(51) 0.097(19) iso H . C23 1.00
H232 0.3206(25) 0.4824(48) 0.0478(50) 0.0184(2) iso H . C23 1.00

loop_
_atom_type_symbol
_atom_type_number_in_cell
_atom_type_description
_atom_type_scat_dispersion_real
_atom_type_scat_dispersion_imag
_atom_type_scat_source
Rh 12 'Rhodium     ' -1.1178 0.9187 'Int. Tab. C, 4.2.6.8, 6.1.1.4'
Cl 4 'Chlorine    ' 0.1484 0.1585 'Int. Tab. C, 4.2.6.8, 6.1.1.4'
'S ' 4 'Sulphur     ' 0.1246 0.1234 'Int. Tab. C, 4.2.6.8, 6.1.1.4'
'N ' 8 'Nitrogen    ' 0.0061 0.0033 'Int. Tab. C, 4.2.6.8, 6.1.1.4'
'C ' 92 'Carbon      ' 0.0033 0.0016 'Int. Tab. C, 4.2.6.8, 6.1.1.4'
'H ' 116 'Hydrogen    ' 0.0000 0.0000 'Int. Tab. C, 4.2.6.8, 6.1.1.4'

loop_
_geom_angle_atom_site_label_1
_geom_angle_atom_site_label_2
_geom_angle_atom_site_label_3
_geom_angle
_geom_angle_publ_flag
C12 Rh1 C15 81.8(3) yes
C11 Rh1 C15 90.9(3) yes
C11 Rh1 C12 38.6(3) yes
C8 Rh1 C15 37.5(3) yes
C8 Rh1 C12 96.9(3) yes
C8 Rh1 C11 81.7(3) yes
N1 Rh1 C15 170.7(2) yes
N1 Rh1 C12 93.3(3) yes
N1 Rh1 C11 90.1(2) yes
N1 Rh1 C8 151.6(2) yes
Cl1 Rh1 C15 93.3(3) yes
Cl1 Rh1 C12 157.9(2) yes
Cl1 Rh1 C11 163.5(2) yes
Cl1 Rh1 C8 91.9(2) yes
Cl1 Rh1 N1 88.3(1) yes
C21 Rh2 Rh2' 132.1(2) yes
C20 Rh2 Rh2' 104.4(2) yes
C20 Rh2 C21 37.7(3) yes
C17 Rh2 Rh2' 106.1(2) yes
C17 Rh2 C21 96.9(3) yes
C17 Rh2 C20 81.9(3) yes
C16 Rh2 Rh2' 138.9(2) yes
C16 Rh2 C21 81.6(3) yes
C16 Rh2 C20 90.1(3) yes
C16 Rh2 C17 37.3(2) yes
S1 Rh2 Rh2' 52.2(0) yes
S1 Rh2 C21 171.9(2) yes
S1 Rh2 C20 150.2(2) yes
S1 Rh2 C17 87.4(2) yes
S1 Rh2 C16 98.1(2) yes
Rh2 S1 Rh2' 75.3(0) yes
Rh2 S1 C1 110.5(2) yes
C1 S1 Rh2' 112.0(2) yes
Rh1 N1 C3 120.8(4) yes
Rh1 N1 C1 132.4(4) yes
C1 N1 C3 106.5(4) yes
C2 N2 H2 121(4) no
C1 N2 H2 130(5) no
C1 N2 C2 107.7(5) yes
N1 C1 N2 111.7(5) yes
S1 C1 N2 124.5(4) yes
S1 C1 N1 123.5(4) yes
N2 C2 C7 133.1(5) yes
N2 C2 C3 105.5(5) yes
C3 C2 C7 121.4(6) yes
N1 C3 C2 108.6(5) yes
C2 C3 C4 120.7(6) yes
N1 C3 C4 130.7(5) yes
C3 C4 H4 118(4) no
C3 C4 C5 116.8(6) yes
C5 C4 H4 125(4) no
C4 C5 H5 121(4) no
C4 C5 C6 122.6(8) yes
C6 C5 H5 116(4) no
C5 C6 H6 123(4) no
C5 C6 C7 122.1(8) yes
C7 C6 H6 115(4) no
C2 C7 C6 116.4(6) yes
C6 C7 H7 125(4) no
C2 C7 H7 119(4) no
Rh1 C8 H8 99(4) no
Rh1 C8 C15 72.2(4) yes
Rh1 C8 C9 110.8(5) yes
C15 C8 H8 119(4) no
C9 C8 H8 115(4) no
C9 C8 C15 124.6(8) yes
C8 C9 H92 107(1) no
C8 C9 H91 108.5(9) no
C8 C9 C10 114.6(7) yes
H91 C9 H92 109(1) no
C10 C9 H92 108(1) no
C10 C9 H91 108.8(9) no
C9 C10 H102 110(4) no
C9 C10 H101 103(4) no
C9 C10 C11 113.9(7) yes
H101 C10 H102 92(6) no
C11 C10 H102 122(5) no
C11 C10 H101 113(4) no
Rh1 C11 C10 112.8(5) yes
C10 C11 H11 109(5) no
C10 C11 C12 123.8(8) yes
Rh1 C11 H11 105(4) no
Rh1 C11 C12 69.9(4) yes
C12 C11 H11 125(4) no
Rh1 C12 C11 71.5(4) yes
C11 C12 H12 113(4) no
C11 C12 C13 124.7(8) yes
Rh1 C12 H12 106(4) no
Rh1 C12 C13 111.5(6) yes
C13 C12 H12 118(4) no
C12 C13 H132 130(4) no
C12 C13 H131 103(4) no
C12 C13 C14 113.4(9) yes
H131 C13 H132 96(5) no
C14 C13 H132 104(4) no
C14 C13 H131 106(4) no
C13 C14 H142 109(1) no
C13 C14 H141 108(1) no
C13 C14 C15 114.0(9) yes
H141 C14 H142 109(1) no
C15 C14 H142 108(1) no
C15 C14 H141 108(1) no
C8 C15 C14 123.0(8) yes
Rh1 C15 C14 112.4(6) yes
Rh1 C15 C8 70.2(4) yes
C14 C15 H15 126(4) no
C8 C15 H15 108(4) no
Rh1 C15 H15 100(4) no
Rh2 C16 H16 94(5) no
Rh2 C16 C23 112.5(4) yes
Rh2 C16 C17 71.1(4) yes
C23 C16 H16 125(5) no
C17 C16 H16 109(5) no
C17 C16 C23 124.4(6) yes
Rh2 C17 C16 71.7(4) yes
C16 C17 H17 113(4) no
C16 C17 C18 126.8(6) yes
Rh2 C17 H17 102(4) no
Rh2 C17 C18 109.4(4) yes
C18 C17 H17 119(4) no
C17 C18 H182 109(4) no
C17 C18 H181 112(3) no
C17 C18 C19 112.9(7) yes
H181 C18 H182 113(6) no
C19 C18 H182 114(4) no
C19 C18 H181 97(3) no
C18 C19 H192 107(5) no
C18 C19 H191 115(4) no
C18 C19 C20 113.4(7) yes
H191 C19 H192 109(6) no
C20 C19 H192 105(5) no
C20 C19 H191 107(4) no
Rh2 C20 C19 112.5(5) yes
C19 C20 H20 113(4) no
C19 C20 C21 123.9(6) yes
Rh2 C20 H20 102(4) no
Rh2 C20 C21 71.3(4) yes
C21 C20 H20 121(4) no
Rh2 C21 C20 70.9(4) yes
C20 C21 H21 114(4) no
C20 C21 C22 125.7(6) yes
Rh2 C21 H21 108(4) no
Rh2 C21 C22 110.4(5) yes
C22 C21 H21 117(4) no
C21 C22 H222 115(4) no
C21 C22 H221 109(4) no
C21 C22 C23 114.2(6) yes
H221 C22 H222 103(6) no
C23 C22 H222 106(4) no
C23 C22 H221 110(4) no
C16 C23 C22 113.3(6) yes
C22 C23 H232 112(4) no
C22 C23 H231 111(5) no
C16 C23 H232 112(4) no
C16 C23 H231 113(5) no
H231 C23 H232 94(6) no
Rh2 Rh2' S1 52.5(0) yes

loop_
_geom_bond_atom_site_label_1
_geom_bond_atom_site_label_2
_geom_bond_distance
_geom_bond_publ_flag
Rh1 Cl1 2.393(2) yes
Rh1 N1 2.102(4) yes
Rh1 C8 2.115(6) yes
Rh1 C11 2.123(8) yes
Rh1 C12 2.101(8) yes
Rh1 C15 2.139(7) yes
Rh2 S1 2.405(2) yes
Rh2 C16 2.155(6) yes
Rh2 C17 2.148(7) yes
Rh2 C20 2.124(7) yes
Rh2 C21 2.129(7) yes
Rh2 Rh2' 2.931(1) yes
S1 C1 1.753(5) yes
S1 Rh2' 2.394(2) yes
N1 C1 1.323(7) yes
N1 C3 1.394(7) yes
N2 C1 1.354(7) yes
N2 C2 1.390(7) yes
N2 H2 0.92(7) no
C2 C3 1.398(8) yes
C2 C7 1.398(9) yes
C3 C4 1.400(9) yes
C4 C5 1.36(1) yes
C4 H4 0.96(7) no
C5 C6 1.38(1) yes
C5 H5 1.00(6) no
C6 C7 1.37(1) yes
C6 H6 1.00(6) no
C7 H7 0.94(7) no
C8 C9 1.50(1) yes
C8 C15 1.37(1) yes
C8 H8 0.95(7) no
C9 C10 1.48(1) yes
C9 H91 0.96(1) no
C9 H92 0.96(1) no
C10 C11 1.51(1) yes
C10 H101 0.96(7) no
C10 H102 0.90(7) no
C11 C12 1.40(1) yes
C11 H11 0.96(6) no
C12 C13 1.52(1) yes
C12 H12 1.00(6) no
C13 C14 1.49(1) yes
C13 H131 1.07(7) no
C13 H132 1.01(7) no
C14 C15 1.51(1) yes
C14 H141 0.96(1) no
C14 H142 0.96(1) no
C15 H15 0.90(7) no
C16 C17 1.375(9) yes
C16 C23 1.504(9) yes
C16 H16 0.80(7) no
C17 C18 1.52(1) yes
C17 H17 0.94(6) no
C18 C19 1.51(1) yes
C18 H181 1.08(6) no
C18 H182 0.96(7) no
C19 C20 1.54(1) yes
C19 H191 1.02(7) no
C19 H192 0.87(6) no
C20 C21 1.375(9) yes
C20 H20 0.98(6) no
C21 C22 1.496(9) yes
C21 H21 1.02(7) no
C22 C23 1.52(1) yes
C22 H221 0.98(6) no
C22 H222 0.92(6) no
C23 H231 0.85(7) no
C23 H232 1.01(6) no

loop_
_geom_contact_atom_site_label_1
_geom_contact_atom_site_label_2
_geom_contact_distance
Rh1 Cl1 2.393(2)
Rh1 N1 2.102(4)
Rh1 C8 2.115(6)
Rh1 C9 2.999(9)
Rh1 C11 2.123(8)
Rh1 C12 2.101(8)
Rh1 C15 2.139(7)
Rh2 S1 2.405(2)
Rh2 C16 2.155(6)
Rh2 C17 2.148(7)
Rh2 C20 2.124(7)
Rh2 C21 2.129(7)
Rh2 C22 2.999(7)
Rh2 Rh2' 2.931(1)
S1 N1 2.717(5)
S1 N2 2.756(5)
S1 C1 1.753(5)
S1 Rh2' 2.394(2)
N1 N2 2.215(6)
N1 C2 2.267(7)
N1 C4 2.539(8)
N1 C11 2.991(10)
N2 C3 2.220(7)
N2 C7 2.557(8)
C1 C2 2.215(8)
C1 C3 2.177(8)
C2 C4 2.432(10)
C2 C5 2.728(10)
C2 C6 2.355(9)
C3 C5 2.352(9)
C3 C6 2.737(9)
C3 C7 2.438(9)
C4 C6 2.404(12)
C4 C7 2.842(11)
C5 C7 2.408(12)
C8 C9 1.504(13)
C8 C10 2.512(13)
C8 C11 2.772(10)
C8 C14 2.534(13)
C9 C11 2.506(10)
C9 C15 2.545(14)
C10 C11 1.509(12)
C10 C12 2.564(13)
C11 C13 2.582(14)
C12 C13 1.517(14)
C12 C14 2.515(12)
C12 C15 2.776(11)
C13 C15 2.520(15)
C14 C15 1.513(16)
C16 C18 2.590(10)
C16 C21 2.799(10)
C16 C22 2.524(11)
C16 C23 1.504(9)
C17 C18 1.521(10)
C17 C19 2.523(13)
C17 C20 2.801(11)
C17 C23 2.548(9)
C18 C19 1.506(15)
C18 C20 2.542(12)
C19 C20 1.535(11)
C19 C21 2.570(11)
C20 C22 2.556(10)
C21 C23 2.531(10)
C22 C23 1.518(12)

loop_
_geom_hbond_atom_site_label_D
_geom_hbond_atom_site_label_H
_geom_hbond_atom_site_label_A
_geom_hbond_distance_DH
_geom_hbond_distance_HA
_geom_hbond_distance_DA
_geom_hbond_angle_DHA
_geom_hbond_site_symmetry_A
N2 H2 N1 0.92(7) 2.99(8) 3.365(7) 106(5) -x+1,+y,-z+1/2
N2 H2 Cl1 0.92(7) 2.33(7) 3.235(5) 171(7) -x+1,+y,-z+1/2
